data_4316534
loop_
_publ_author_name
'Jennifer L. Nicholls'
'Sarah E. Hulse'
'Samantha K. Callear'
'Graham J. Tizzard'
'Richard A. Stephenson'
'Michael B. Hursthouse'
'William Clegg'
'Ross W. Harrington'
'Andrew M. Fogg'

_publ_section_title
;
 Synthesis and Structure of Pillared Molybdates and Tungstates with
 Framework Layers
;
_journal_name_full 'Inorganic Chemistry'
_journal_page_first 8545
_journal_page_last 8551
_journal_paper_doi 10.1021/ic101145p
_journal_volume 49
_journal_year 2010
_chemical_formula_sum 'C20 H20 La4 O32 S4 W4'
_chemical_formula_weight 2191.64
_chemical_name_systematic
;
 ?
;
_space_group_IT_number 2
_symmetry_cell_setting triclinic
_symmetry_space_group_name_Hall '-P 1'
_symmetry_space_group_name_H-M 'P -1'
_atom_sites_solution_hydrogens geom
_atom_sites_solution_primary direct
_atom_sites_solution_secondary difmap
_audit_creation_method SHELXL-97
_cell_angle_alpha 80.4080(10)
_cell_angle_beta 78.6810(10)
_cell_angle_gamma 89.6740(10)
_cell_formula_units_Z 1
_cell_length_a 7.2550(2)
_cell_length_b 8.1110(2)
_cell_length_c 16.9310(4)
_cell_measurement_reflns_used 30099
_cell_measurement_temperature 120(2)
_cell_measurement_theta_max 27.48
_cell_measurement_theta_min 2.91
_cell_volume 962.90(4)
_computing_cell_refinement 'DENZO (Otwinowski & Minor, 1997) & COLLECT (Hooft, R.W.W., 1998)'
_computing_data_collection 'COLLECT (Hooft, R.W.W., 1998)'
_computing_data_reduction 'DENZO (Otwinowski & Minor, 1997) & COLLECT (Hooft, R.W.W., 1998)'
_computing_structure_refinement 'SHELXL-97 (Sheldrick, 2008)'
_diffrn_ambient_temperature 120(2)
_diffrn_detector_area_resol_mean '4096x4096pixels / 62x62mm'
_diffrn_measured_fraction_theta_full 0.996
_diffrn_measured_fraction_theta_max 0.996
_diffrn_measurement_device_type 'Bruker-Nonius APEX II CCD camera on \k-goniostat'
_diffrn_measurement_method '\f & \w scans'
_diffrn_radiation_monochromator '10cm confocal mirrors'
_diffrn_radiation_source 'Bruker-Nonius FR591 rotating anode'
_diffrn_radiation_type MoK\a
_diffrn_radiation_wavelength 0.71073
_diffrn_reflns_av_R_equivalents 0.0598
_diffrn_reflns_av_sigmaI/netI 0.0494
_diffrn_reflns_limit_h_max 9
_diffrn_reflns_limit_h_min -9
_diffrn_reflns_limit_k_max 10
_diffrn_reflns_limit_k_min -10
_diffrn_reflns_limit_l_max 21
_diffrn_reflns_limit_l_min -21
_diffrn_reflns_number 19673
_diffrn_reflns_theta_full 27.48
_diffrn_reflns_theta_max 27.48
_diffrn_reflns_theta_min 3.02
_exptl_absorpt_coefficient_mu 16.555
_exptl_absorpt_correction_T_max 0.8519
_exptl_absorpt_correction_T_min 0.2052
_exptl_absorpt_correction_type multi-scan
_exptl_absorpt_process_details 'SADABS 2007/2 (Sheldrick, G.M., 2007)'
_exptl_crystal_colour colourless
_exptl_crystal_density_diffrn 3.780
_exptl_crystal_density_method 'not measured'
_exptl_crystal_description blade
_exptl_crystal_F_000 984
_exptl_crystal_size_max 0.14
_exptl_crystal_size_mid 0.03
_exptl_crystal_size_min 0.01
_refine_diff_density_max 2.116
_refine_diff_density_min -1.758
_refine_diff_density_rms 0.355
_refine_ls_extinction_method none
_refine_ls_goodness_of_fit_ref 1.119
_refine_ls_hydrogen_treatment constr
_refine_ls_matrix_type full
_refine_ls_number_parameters 289
_refine_ls_number_reflns 4394
_refine_ls_number_restraints 18
_refine_ls_restrained_S_all 1.118
_refine_ls_R_factor_all 0.0483
_refine_ls_R_factor_gt 0.0387
_refine_ls_shift/su_max 0.001
_refine_ls_shift/su_mean 0.000
_refine_ls_structure_factor_coef Fsqd
_refine_ls_weighting_details 'calc w=1/[\s^2^(Fo^2^)+(0.0000P)^2^+23.9597P] where P=(Fo^2^+2Fc^2^)/3'
_refine_ls_weighting_scheme calc
_refine_ls_wR_factor_gt 0.0779
_refine_ls_wR_factor_ref 0.0827
_reflns_number_gt 3837
_reflns_number_total 4394
_reflns_threshold_expression >2\s(I)
_cod_data_source_file ic101145p_si_002_5.cif
_cod_data_source_block 2009src0060p-1
_cod_database_code 4316534

loop_
_symmetry_equiv_pos_as_xyz
'x, y, z'
'-x, -y, -z'

loop_
_atom_site_label
_atom_site_type_symbol
_atom_site_fract_x
_atom_site_fract_y
_atom_site_fract_z
_atom_site_U_iso_or_equiv
_atom_site_adp_type
_atom_site_occupancy
_atom_site_symmetry_multiplicity
_atom_site_calc_flag
_atom_site_refinement_flags
_atom_site_disorder_assembly
_atom_site_disorder_group
C1 C -0.3243(15) -0.0386(13) 0.0882(6) 0.019(2) Uani 1 1 d . . .
H1 H -0.4531 -0.0316 0.1126 0.023 Uiso 1 1 calc R . .
C2 C -0.2083(14) -0.1515(12) 0.1261(6) 0.014(2) Uani 1 1 d . . .
C3 C -0.0207(14) -0.1586(12) 0.0959(6) 0.0131(19) Uani 1 1 d . . .
H3 H 0.0560 -0.2312 0.1248 0.016 Uiso 1 1 calc R . .
C4 C 0.0588(13) -0.0555(12) 0.0204(6) 0.0126(19) Uani 1 1 d . . .
C5 C -0.2508(14) 0.0599(14) 0.0168(7) 0.020(2) Uani 1 1 d . . .
H5 H -0.3303 0.1346 -0.0094 0.024 Uiso 1 1 calc R . .
O1 O -0.1619(9) -0.3825(8) 0.2471(4) 0.0121(13) Uani 1 1 d . . .
O2 O -0.3965(9) -0.1760(9) 0.2756(4) 0.0140(14) Uani 1 1 d . . .
O3 O -0.4525(9) -0.3892(9) 0.1980(4) 0.0137(14) Uani 1 1 d . . .
S1 S -0.3125(3) -0.2843(3) 0.21788(14) 0.0105(4) Uani 1 1 d . . .
C21 C 0.2485(14) -0.6484(12) 0.0688(6) 0.0131(19) Uani 1 1 d . . .
H21 H 0.3604 -0.6945 0.0833 0.016 Uiso 1 1 calc R . .
C22 C 0.0728(12) -0.6842(11) 0.1238(6) 0.0097(18) Uani 1 1 d . . .
C23 C -0.0907(13) -0.6246(12) 0.1042(6) 0.0124(19) Uani 1 1 d . . .
H23 H -0.2065 -0.6535 0.1413 0.015 Uiso 1 1 calc R . .
C24 C -0.0882(13) -0.5184(12) 0.0277(6) 0.014(2) Uani 1 1 d . . .
C25 C -0.2553(14) -0.4530(14) 0.0052(6) 0.019(2) Uani 1 1 d . . .
H25 H -0.3728 -0.4794 0.0415 0.023 Uiso 1 1 calc R . .
O21 O 0.1016(9) -0.6859(9) 0.2739(4) 0.0148(14) Uani 1 1 d . . .
O22 O -0.1147(9) -0.8844(8) 0.2464(4) 0.0140(14) Uani 1 1 d . . .
O23 O 0.2210(9) -0.9213(8) 0.2099(4) 0.0110(13) Uani 1 1 d U . .
S21 S 0.0692(3) -0.8035(3) 0.22033(14) 0.0090(4) Uani 1 1 d . . .
O1W O 0.2032(9) -0.3005(9) 0.2620(4) 0.0176(15) Uani 1 1 d . . .
O2W O -0.4925(10) -0.7997(10) 0.2646(5) 0.0209(16) Uani 1 1 d . . .
O31 O -0.3126(9) -0.6755(8) 0.3739(4) 0.0108(13) Uani 1 1 d . . .
O32 O -0.0855(9) -0.6520(8) 0.5124(4) 0.0117(13) Uani 1 1 d U . .
O33 O -0.0819(8) -0.9309(8) 0.4498(4) 0.0111(13) Uani 1 1 d . . .
O34 O -0.5770(9) -0.8448(8) 0.4859(4) 0.0144(14) Uani 1 1 d . . .
O35 O -0.6948(9) -0.5674(8) 0.3848(4) 0.0114(13) Uani 1 1 d . . .
O36 O -0.6283(8) -0.5702(8) 0.5504(4) 0.0089(13) Uani 1 1 d U . .
O37 O -0.3030(9) -0.9271(9) 0.6121(4) 0.0140(14) Uani 1 1 d . . .
O38 O 0.0711(9) -0.8237(8) 0.6259(4) 0.0120(13) Uani 1 1 d . . .
La1 La -0.03323(7) -0.48556(6) 0.37024(3) 0.00781(12) Uani 1 1 d . . .
La2 La -0.34937(7) -0.98592(6) 0.37284(3) 0.00791(12) Uani 1 1 d . . .
W1 W -0.07814(5) -0.86908(4) 0.55628(2) 0.00807(10) Uani 1 1 d . . .
W2 W -0.52622(5) -0.62816(4) 0.44272(2) 0.00780(10) Uani 1 1 d . . .

loop_
_atom_site_aniso_label
_atom_site_aniso_U_11
_atom_site_aniso_U_22
_atom_site_aniso_U_33
_atom_site_aniso_U_23
_atom_site_aniso_U_13
_atom_site_aniso_U_12
C1 0.021(5) 0.020(5) 0.015(5) -0.005(4) 0.000(4) 0.000(4)
C2 0.022(5) 0.008(4) 0.013(5) -0.005(4) -0.003(4) -0.004(4)
C3 0.021(5) 0.013(5) 0.006(4) -0.002(4) -0.003(4) 0.001(4)
C4 0.016(5) 0.011(5) 0.012(5) -0.002(4) -0.008(4) -0.003(4)
C5 0.018(5) 0.024(6) 0.022(6) -0.010(5) -0.004(4) 0.010(4)
O1 0.012(3) 0.016(3) 0.009(3) -0.004(3) -0.001(2) 0.000(3)
O2 0.016(3) 0.016(4) 0.010(3) -0.004(3) 0.000(3) 0.000(3)
O3 0.010(3) 0.020(4) 0.011(3) -0.007(3) 0.003(3) -0.003(3)
S1 0.0097(10) 0.0115(11) 0.0106(11) -0.0027(9) -0.0019(8) -0.0011(8)
C21 0.019(5) 0.011(5) 0.011(5) 0.000(4) -0.009(4) 0.002(4)
C22 0.006(4) 0.008(4) 0.011(5) 0.000(4) 0.005(3) 0.000(3)
C23 0.013(4) 0.013(5) 0.012(5) -0.002(4) -0.005(4) -0.007(4)
C24 0.019(5) 0.012(5) 0.011(5) -0.001(4) -0.005(4) 0.000(4)
C25 0.013(5) 0.030(6) 0.014(5) -0.007(4) 0.002(4) -0.009(4)
O21 0.015(3) 0.015(4) 0.015(4) -0.002(3) -0.006(3) -0.002(3)
O22 0.012(3) 0.015(3) 0.014(4) -0.001(3) -0.001(3) -0.003(3)
O23 0.014(3) 0.009(3) 0.011(3) -0.001(2) -0.006(2) 0.007(2)
S21 0.0062(10) 0.0116(11) 0.0091(11) -0.0016(9) -0.0009(8) -0.0007(8)
O1W 0.014(3) 0.018(4) 0.018(4) 0.004(3) -0.003(3) -0.004(3)
O2W 0.018(4) 0.024(4) 0.022(4) -0.004(3) -0.008(3) 0.003(3)
O31 0.015(3) 0.008(3) 0.009(3) 0.002(3) -0.004(3) -0.005(3)
O32 0.016(3) 0.004(3) 0.016(3) 0.001(2) -0.006(2) 0.000(2)
O33 0.007(3) 0.017(3) 0.010(3) -0.003(3) -0.003(2) 0.001(3)
O34 0.017(3) 0.008(3) 0.018(4) -0.004(3) 0.001(3) 0.000(3)
O35 0.009(3) 0.017(3) 0.008(3) -0.005(3) 0.000(2) 0.003(3)
O36 0.008(3) 0.009(3) 0.009(3) -0.001(2) -0.001(2) -0.007(2)
O37 0.015(3) 0.017(4) 0.010(3) -0.006(3) 0.001(3) -0.003(3)
O38 0.014(3) 0.012(3) 0.011(3) -0.004(3) -0.002(3) 0.001(3)
La1 0.0074(2) 0.0072(2) 0.0087(3) -0.0012(2) -0.00148(18) -0.00153(18)
La2 0.0075(2) 0.0074(2) 0.0087(3) -0.0015(2) -0.00104(18) -0.00100(18)
W1 0.00751(17) 0.00714(18) 0.00930(19) -0.00114(14) -0.00124(13) -0.00092(13)
W2 0.00771(17) 0.00692(18) 0.00898(19) -0.00160(14) -0.00193(13) -0.00066(13)

loop_
_atom_type_symbol
_atom_type_description
_atom_type_scat_dispersion_real
_atom_type_scat_dispersion_imag
_atom_type_scat_source
C C 0.0033 0.0016 'International Tables Vol C Tables 4.2.6.8 and 6.1.1.4'
H H 0.0000 0.0000 'International Tables Vol C Tables 4.2.6.8 and 6.1.1.4'
O O 0.0106 0.0060 'International Tables Vol C Tables 4.2.6.8 and 6.1.1.4'
S S 0.1246 0.1234 'International Tables Vol C Tables 4.2.6.8 and 6.1.1.4'
La La -0.2871 2.4523 'International Tables Vol C Tables 4.2.6.8 and 6.1.1.4'
W W -0.8490 6.8722 'International Tables Vol C Tables 4.2.6.8 and 6.1.1.4'

loop_
_geom_angle_atom_site_label_1
_geom_angle_atom_site_label_2
_geom_angle_atom_site_label_3
_geom_angle
_geom_angle_site_symmetry_1
_geom_angle_site_symmetry_3
_geom_angle_publ_flag
C5 C1 C2 119.2(10) . . ?
C3 C2 C1 122.4(9) . . ?
C3 C2 S1 119.8(8) . . ?
C1 C2 S1 117.7(8) . . ?
C2 C3 C4 118.9(9) . . ?
C5 C4 C3 122.6(9) 2 . ?
C5 C4 C4 118.1(11) 2 2 ?
C3 C4 C4 119.3(11) . 2 ?
C1 C5 C4 122.0(10) . 2 ?
S1 O1 La1 143.3(4) . . ?
S1 O2 La2 148.0(4) . 1_565 ?
O3 S1 O1 112.0(4) . . ?
O3 S1 O2 112.2(4) . . ?
O1 S1 O2 111.4(4) . . ?
O3 S1 C2 106.9(4) . . ?
O1 S1 C2 107.1(4) . . ?
O2 S1 C2 106.9(4) . . ?
C25 C21 C22 119.6(9) 2_545 . ?
C23 C22 C21 121.8(9) . . ?
C23 C22 S21 119.4(7) . . ?
C21 C22 S21 118.8(7) . . ?
C22 C23 C24 120.0(9) . . ?
C25 C24 C23 121.7(9) . . ?
C25 C24 C24 119.9(11) . 2_545 ?
C23 C24 C24 118.4(11) . 2_545 ?
C21 C25 C24 120.3(9) 2_545 . ?
S21 O21 La1 148.7(4) . . ?
S21 O22 La2 140.5(4) . . ?
O22 S21 O23 113.1(4) . . ?
O22 S21 O21 111.9(4) . . ?
O23 S21 O21 111.6(4) . . ?
O22 S21 C22 106.5(4) . . ?
O23 S21 C22 106.5(4) . . ?
O21 S21 C22 106.6(4) . . ?
W2 O31 La2 103.7(3) . . ?
W2 O31 La1 113.6(3) . . ?
La2 O31 La1 133.5(3) . . ?
W1 O32 La1 135.9(3) . . ?
W1 O32 La1 98.8(3) . 2_546 ?
La1 O32 La1 118.0(2) . 2_546 ?
W1 O33 W1 105.6(3) . 2_536 ?
W1 O33 La2 134.2(3) . . ?
W1 O33 La2 104.2(3) 2_536 . ?
W2 O34 La2 136.1(3) . 2_436 ?
W2 O34 La2 99.4(3) . . ?
La2 O34 La2 115.9(2) 2_436 . ?
W2 O35 La1 152.1(3) . 1_455 ?
W2 O36 W2 105.1(3) . 2_446 ?
W2 O36 La1 134.8(3) . 2_446 ?
W2 O36 La1 104.1(3) 2_446 2_446 ?
W1 O37 La2 153.7(4) . 2_436 ?
W1 O38 La1 104.6(3) . 2_546 ?
W1 O38 La2 112.9(3) . 2_536 ?
La1 O38 La2 133.0(3) 2_546 2_536 ?
O1 La1 O32 148.1(2) . . ?
O1 La1 O38 76.7(2) . 2_546 ?
O32 La1 O38 110.9(2) . 2_546 ?
O1 La1 O1W 68.1(2) . . ?
O32 La1 O1W 143.7(2) . . ?
O38 La1 O1W 66.4(2) 2_546 . ?
O1 La1 O31 73.0(2) . . ?
O32 La1 O31 77.1(2) . . ?
O38 La1 O31 121.4(2) 2_546 . ?
O1W La1 O31 136.9(2) . . ?
O1 La1 O21 77.3(2) . . ?
O32 La1 O21 106.4(2) . . ?
O38 La1 O21 141.3(2) 2_546 . ?
O1W La1 O21 77.4(2) . . ?
O31 La1 O21 76.7(2) . . ?
O1 La1 O35 130.3(2) . 1_655 ?
O32 La1 O35 77.9(2) . 1_655 ?
O38 La1 O35 109.4(2) 2_546 1_655 ?
O1W La1 O35 70.0(2) . 1_655 ?
O31 La1 O35 128.5(2) . 1_655 ?
O21 La1 O35 68.4(2) . 1_655 ?
O1 La1 O36 84.3(2) . 2_446 ?
O32 La1 O36 70.7(2) . 2_446 ?
O38 La1 O36 69.6(2) 2_546 2_446 ?
O1W La1 O36 132.1(2) . 2_446 ?
O31 La1 O36 58.7(2) . 2_446 ?
O21 La1 O36 135.0(2) . 2_446 ?
O35 La1 O36 145.0(2) 1_655 2_446 ?
O1 La1 O32 136.4(2) . 2_546 ?
O32 La1 O32 62.0(2) . 2_546 ?
O38 La1 O32 59.9(2) 2_546 2_546 ?
O1W La1 O32 89.6(2) . 2_546 ?
O31 La1 O32 132.4(2) . 2_546 ?
O21 La1 O32 135.7(2) . 2_546 ?
O35 La1 O32 67.4(2) 1_655 2_546 ?
O36 La1 O32 84.25(19) 2_446 2_546 ?
O1 La1 W1 105.83(16) . 2_546 ?
O32 La1 W1 90.30(15) . 2_546 ?
O38 La1 W1 30.62(15) 2_546 2_546 ?
O1W La1 W1 69.97(17) . 2_546 ?
O31 La1 W1 140.49(15) . 2_546 ?
O21 La1 W1 142.63(15) . 2_546 ?
O35 La1 W1 83.38(15) 1_655 2_546 ?
O36 La1 W1 81.82(13) 2_446 2_546 ?
O32 La1 W1 30.74(13) 2_546 2_546 ?
O1 La1 W2 79.73(15) . . ?
O32 La1 W2 68.53(15) . . ?
O38 La1 W2 99.28(15) 2_546 . ?
O1W La1 W2 146.89(16) . . ?
O31 La1 W2 27.14(15) . . ?
O21 La1 W2 103.80(15) . . ?
O35 La1 W2 141.92(15) 1_655 . ?
O36 La1 W2 31.86(13) 2_446 . ?
O32 La1 W2 109.36(14) 2_546 . ?
W1 La1 W2 113.465(16) 2_546 . ?
O22 La2 O2 75.3(2) . 1_545 ?
O22 La2 O34 148.9(2) . 2_436 ?
O2 La2 O34 107.2(2) 1_545 2_436 ?
O22 La2 O38 73.1(2) . 2_536 ?
O2 La2 O38 77.2(2) 1_545 2_536 ?
O34 La2 O38 77.2(2) 2_436 2_536 ?
O22 La2 O31 76.1(2) . . ?
O2 La2 O31 139.0(2) 1_545 . ?
O34 La2 O31 112.6(2) 2_436 . ?
O38 La2 O31 121.0(2) 2_536 . ?
O22 La2 O2W 67.4(2) . . ?
O2 La2 O2W 75.9(2) 1_545 . ?
O34 La2 O2W 143.8(2) 2_436 . ?
O38 La2 O2W 136.4(2) 2_536 . ?
O31 La2 O2W 66.2(2) . . ?
O22 La2 O37 128.8(2) . 2_436 ?
O2 La2 O37 67.4(2) 1_545 2_436 ?
O34 La2 O37 77.5(2) 2_436 2_436 ?
O38 La2 O37 127.3(2) 2_536 2_436 ?
O31 La2 O37 111.3(2) . 2_436 ?
O2W La2 O37 70.4(2) . 2_436 ?
O22 La2 O33 85.3(2) . . ?
O2 La2 O33 135.6(2) 1_545 . ?
O34 La2 O33 71.3(2) 2_436 . ?
O38 La2 O33 58.9(2) 2_536 . ?
O31 La2 O33 69.6(2) . . ?
O2W La2 O33 132.1(2) . . ?
O37 La2 O33 145.7(2) 2_436 . ?
O22 La2 O34 136.0(2) . . ?
O2 La2 O34 135.0(2) 1_545 . ?
O34 La2 O34 64.1(2) 2_436 . ?
O38 La2 O34 134.6(2) 2_536 . ?
O31 La2 O34 60.4(2) . . ?
O2W La2 O34 87.9(2) . . ?
O37 La2 O34 67.6(2) 2_436 . ?
O33 La2 O34 85.9(2) . . ?
O22 La2 W2 105.15(16) . . ?
O2 La2 W2 141.05(16) 1_545 . ?
O34 La2 W2 92.04(15) 2_436 . ?
O38 La2 W2 141.14(15) 2_536 . ?
O31 La2 W2 30.88(15) . . ?
O2W La2 W2 69.11(17) . . ?
O37 La2 W2 84.93(15) 2_436 . ?
O33 La2 W2 82.28(14) . . ?
O34 La2 W2 30.83(14) . . ?
O22 La2 W1 80.94(16) . 2_536 ?
O2 La2 W1 104.63(15) 1_545 2_536 ?
O34 La2 W1 68.31(15) 2_436 2_536 ?
O38 La2 W1 27.43(15) 2_536 2_536 ?
O31 La2 W1 99.26(14) . 2_536 ?
O2W La2 W1 147.25(17) . 2_536 ?
O37 La2 W1 140.89(16) 2_436 2_536 ?
O33 La2 W1 31.90(14) . 2_536 ?
O34 La2 W1 110.99(15) . 2_536 ?
W2 La2 W1 113.978(16) . 2_536 ?
O37 W1 O32 106.6(3) . . ?
O37 W1 O38 109.1(3) . . ?
O32 W1 O38 92.5(3) . . ?
O37 W1 O33 103.3(3) . . ?
O32 W1 O33 89.8(3) . . ?
O38 W1 O33 145.3(3) . . ?
O37 W1 O33 110.5(3) . 2_536 ?
O32 W1 O33 142.0(3) . 2_536 ?
O38 W1 O33 82.9(3) . 2_536 ?
O33 W1 O33 74.4(3) . 2_536 ?
O37 W1 W1 111.4(2) . 2_536 ?
O32 W1 W1 119.8(2) . 2_536 ?
O38 W1 W1 115.6(2) . 2_536 ?
O33 W1 W1 37.63(19) . 2_536 ?
O33 W1 W1 36.76(18) 2_536 2_536 ?
O37 W1 La1 103.5(2) . 2_546 ?
O32 W1 La1 50.4(2) . 2_546 ?
O38 W1 La1 44.8(2) . 2_546 ?
O33 W1 La1 137.0(2) . 2_546 ?
O33 W1 La1 124.86(18) 2_536 2_546 ?
W1 W1 La1 144.749(19) 2_536 2_546 ?
O37 W1 La2 122.9(2) . 2_536 ?
O32 W1 La2 117.7(2) . 2_536 ?
O38 W1 La2 39.7(2) . 2_536 ?
O33 W1 La2 110.61(18) . 2_536 ?
O33 W1 La2 43.94(18) 2_536 2_536 ?
W1 W1 La2 76.245(15) 2_536 2_536 ?
La1 W1 La2 81.226(14) 2_546 2_536 ?
O35 W2 O34 106.4(3) . . ?
O35 W2 O31 108.2(3) . . ?
O34 W2 O31 92.8(3) . . ?
O35 W2 O36 105.0(3) . . ?
O34 W2 O36 88.8(3) . . ?
O31 W2 O36 144.8(3) . . ?
O35 W2 O36 110.2(3) . 2_446 ?
O34 W2 O36 142.6(3) . 2_446 ?
O31 W2 O36 82.8(3) . 2_446 ?
O36 W2 O36 74.9(3) . 2_446 ?
O35 W2 W2 112.4(2) . 2_446 ?
O34 W2 W2 119.5(2) . 2_446 ?
O31 W2 W2 115.5(2) . 2_446 ?
O36 W2 W2 37.89(17) . 2_446 ?
O36 W2 W2 37.06(18) 2_446 2_446 ?
O35 W2 La2 103.5(2) . . ?
O34 W2 La2 49.8(2) . . ?
O31 W2 La2 45.43(19) . . ?
O36 W2 La2 135.01(19) . . ?
O36 W2 La2 125.15(18) 2_446 . ?
W2 W2 La2 143.85(2) 2_446 . ?
O35 W2 La1 121.0(2) . . ?
O34 W2 La1 118.8(2) . . ?
O31 W2 La1 39.29(19) . . ?
O36 W2 La1 111.36(17) . . ?
O36 W2 La1 44.08(18) 2_446 . ?
W2 W2 La1 76.730(15) 2_446 . ?
La2 W2 La1 81.585(14) . . ?

loop_
_geom_bond_atom_site_label_1
_geom_bond_atom_site_label_2
_geom_bond_distance
_geom_bond_site_symmetry_2
_geom_bond_publ_flag
C1 C5 1.346(15) . ?
C1 C2 1.402(15) . ?
C2 C3 1.362(14) . ?
C2 S1 1.772(10) . ?
C3 C4 1.423(13) . ?
C4 C5 1.415(14) 2 ?
C4 C4 1.426(19) 2 ?
C5 C4 1.415(14) 2 ?
O1 S1 1.464(7) . ?
O1 La1 2.468(7) . ?
O2 S1 1.464(7) . ?
O2 La2 2.506(7) 1_565 ?
O3 S1 1.452(7) . ?
C21 C25 1.372(14) 2_545 ?
C21 C22 1.422(13) . ?
C22 C23 1.358(13) . ?
C22 S21 1.751(10) . ?
C23 C24 1.428(14) . ?
C24 C25 1.415(14) . ?
C24 C24 1.431(19) 2_545 ?
C25 C21 1.372(14) 2_545 ?
O21 S21 1.471(7) . ?
O21 La1 2.549(7) . ?
O22 S21 1.444(7) . ?
O22 La2 2.481(7) . ?
O23 S21 1.458(6) . ?
O1W La1 2.536(7) . ?
O2W La2 2.554(7) . ?
O31 W2 1.828(7) . ?
O31 La2 2.537(6) . ?
O31 La1 2.537(6) . ?
O32 W1 1.798(6) . ?
O32 La1 2.514(7) . ?
O32 La1 2.713(7) 2_546 ?
O33 W1 1.955(6) . ?
O33 W1 1.995(6) 2_536 ?
O33 La2 2.619(6) . ?
O34 W2 1.797(7) . ?
O34 La2 2.511(7) 2_436 ?
O34 La2 2.678(7) . ?
O35 W2 1.733(6) . ?
O35 La1 2.587(6) 1_455 ?
O36 W2 1.961(6) . ?
O36 W2 1.998(6) 2_446 ?
O36 La1 2.634(6) 2_446 ?
O37 W1 1.742(6) . ?
O37 La2 2.575(7) 2_436 ?
O38 W1 1.830(7) . ?
O38 La1 2.532(7) 2_546 ?
O38 La2 2.536(7) 2_536 ?
La1 O38 2.532(7) 2_546 ?
La1 O35 2.587(6) 1_655 ?
La1 O36 2.634(6) 2_446 ?
La1 O32 2.713(7) 2_546 ?
La1 W1 3.4769(6) 2_546 ?
La1 W2 3.6725(6) . ?
La2 O2 2.506(7) 1_545 ?
La2 O34 2.511(7) 2_436 ?
La2 O38 2.536(7) 2_536 ?
La2 O37 2.575(7) 2_436 ?
La2 W2 3.4601(6) . ?
La2 W1 3.6596(6) 2_536 ?
W1 O33 1.995(6) 2_536 ?
W1 W1 3.1465(7) 2_536 ?
W1 La1 3.4769(6) 2_546 ?
W1 La2 3.6596(6) 2_536 ?
W2 O36 1.998(6) 2_446 ?
W2 W2 3.1421(7) 2_446 ?
